data_1536345
loop_
_publ_author_name
'Kaiser, V.'
'Dahlke, P.'
'Babel, D.'

_publ_section_title
;
 Struktur und Magnetismus von Fluoriden Cs2 M Cu3 F10 (M= Mg, Mn, Co, Ni),
 Varianten des (CsCu2F5)-Typs
;
_journal_name_full 'Zeitschrift fuer Anorganische und Allgemeine Chemie'
_journal_page_first 993
_journal_page_last 1000
_journal_volume 628
_journal_year 2002
_chemical_formula_sum 'Cs2 Cu3 F10 Mg'
_chemical_name_systematic 'Cs2 Mg Cu3 F10'
_space_group_crystal_system monoclinic
_space_group_IT_number 12
_space_group_name_Hall '-I 2y'
_space_group_name_H-M_alt 'I 1 2/m 1'
_cell_angle_alpha 90
_cell_angle_beta 96.29
_cell_angle_gamma 90
_cell_formula_units_Z 2
_cell_length_a 7.149
_cell_length_b 7.368
_cell_length_c 9.404
_cell_volume 492.363
_citation_journal_id_ASTM ZAACAB
_cod_data_source_file Kaiser_ZAACAB_2002_503.cif
_cod_data_source_block Cs2Cu3F10Mg1
_cod_depositor_comments
;
 Updating space group information.

 Antanas Vaitkus,
 2018-07-22
;
_cod_original_cell_volume 492.3628
_cod_original_formula_sum 'Cs2 Cu3 F10 Mg1'
_cod_database_code 1536345

loop_
_space_group_symop_id
_space_group_symop_operation_xyz
1 x,y,z
2 -x,y,-z
3 -x,-y,-z
4 x,-y,z
5 x+1/2,y+1/2,z+1/2
6 -x+1/2,y+1/2,-z+1/2
7 -x+1/2,-y+1/2,-z+1/2
8 x+1/2,-y+1/2,z+1/2

loop_
_atom_site_label
_atom_site_type_symbol
_atom_site_fract_x
_atom_site_fract_y
_atom_site_fract_z
_atom_site_occupancy
_atom_site_U_iso_or_equiv
F2 F-1 0.2342 0 -0.0747 1 0.0
Cu2 Cu+2 0.5 0 0 0.14 0.0
F4 F-1 0.0504 0.3082 0.3567 1 0.0
Mg3 Mg+2 0.25 0.25 0.25 0.07 0.0
F3 F-1 0.1751 0 0.2572 1 0.0
Mg2 Mg+2 0.5 0 0 0.86 0.0
F1 F-1 0.0417 0.2495 0.0417 0.5 0.0
Cu3 Cu+2 0.25 0.25 0.25 0.93 0.0
Cu1 Cu+2 0 0 0 1 0.0
Cs1 Cs+1 0.23914 0 0.61928 1 0.0
